data_4105369
loop_
_publ_author_name
'Morris Markert'
'Ulf Scheffler'
'Rainer Mahrwald'

_publ_section_title
;
 Asymmetric Histidine-Catalyzed Cross-Aldol Reactions of Enolizable
 Aldehydes: Access to Defined Configured Quaternary Stereogenic Centers
;
_journal_name_full 'Journal of the American Chemical Society'
_journal_page_first 16642
_journal_page_last 16643
_journal_paper_doi 10.1021/ja907054y
_journal_volume 131
_journal_year 2009
_chemical_absolute_configuration ad
_chemical_formula_moiety 'C17 H26 O4'
_chemical_formula_sum 'C17 H26 O4'
_chemical_formula_weight 294.38
_chemical_name_systematic
; 
(2S,6R)-6-(benzyloxymethyl)-2-isopropyl-5,5-dimethyl-1,3-dioxan-4-ol
;
_space_group_IT_number 19
_symmetry_cell_setting orthorhombic
_symmetry_space_group_name_Hall 'P 2ac 2ab'
_symmetry_space_group_name_H-M 'P 21 21 21'
_atom_sites_solution_hydrogens difmap
_atom_sites_solution_primary direct
_atom_sites_solution_secondary difmap
_audit_creation_method SHELXL-97
_cell_angle_alpha 90.00
_cell_angle_beta 90.00
_cell_angle_gamma 90.00
_cell_formula_units_Z 4
_cell_length_a 6.1733(6)
_cell_length_b 11.7996(14)
_cell_length_c 22.9584(18)
_cell_measurement_reflns_used 2000
_cell_measurement_temperature 180(2)
_cell_measurement_theta_max 60
_cell_measurement_theta_min 8
_cell_volume 1672.3(3)
_computing_cell_refinement 'X-AREA (Stoe & Cie, 2002)'
_computing_data_collection 'X-AREA (Stoe & Cie, 2002)'
_computing_data_reduction 'X-RED (Stoe & Cie, 2002)'
_computing_molecular_graphics 'DIAMOND (Brandenburg & Berndt, 1999)'
_computing_publication_material 'SHELXL97 (Sheldrick, 1997)'
_computing_structure_refinement 'SHELXL-97 (Sheldrick, 1997)'
_computing_structure_solution 'SHELXS-97 (Sheldrick, 1990)'
_diffrn_ambient_temperature 180(2)
_diffrn_detector_area_resol_mean 6.67
_diffrn_measured_fraction_theta_full 0.849
_diffrn_measured_fraction_theta_max 0.849
_diffrn_measurement_device 'Stoe IPDS-2t diffractometer'
_diffrn_measurement_method '\w-rotation,\w-incr.=1\%,220 exposures'
_diffrn_radiation_collimation '0.5 mm diameter monocapillary'
_diffrn_radiation_monochromator 'planar graphite'
_diffrn_radiation_source 'micro-focus sealed X-ray tube'
_diffrn_radiation_type CuK\a
_diffrn_radiation_wavelength 1.54186
_diffrn_reflns_av_R_equivalents 0.1275
_diffrn_reflns_av_sigmaI/netI 0.0879
_diffrn_reflns_limit_h_max 6
_diffrn_reflns_limit_h_min -4
_diffrn_reflns_limit_k_max 12
_diffrn_reflns_limit_k_min -6
_diffrn_reflns_limit_l_max 24
_diffrn_reflns_limit_l_min -25
_diffrn_reflns_number 3459
_diffrn_reflns_theta_full 64.34
_diffrn_reflns_theta_max 64.34
_diffrn_reflns_theta_min 7.51
_diffrn_standards_decay_% 0
_diffrn_standards_interval_count 0
_diffrn_standards_interval_time 0
_diffrn_standards_number 0
_exptl_absorpt_coefficient_mu 0.660
_exptl_absorpt_correction_T_max 0.8792
_exptl_absorpt_correction_T_min 0.8265
_exptl_absorpt_correction_type none
_exptl_crystal_colour colorless
_exptl_crystal_density_diffrn 1.169
_exptl_crystal_density_method none
_exptl_crystal_description block
_exptl_crystal_F_000 640
_exptl_crystal_size_max 0.30
_exptl_crystal_size_mid 0.25
_exptl_crystal_size_min 0.20
_refine_diff_density_max 0.523
_refine_diff_density_min -0.307
_refine_diff_density_rms 0.062
_refine_ls_abs_structure_details 'Flack H D (1983), Acta Cryst. A39, 876-881'
_refine_ls_abs_structure_Flack -0.2(5)
_refine_ls_extinction_coef 0.048(9)
_refine_ls_extinction_expression Fc^*^=kFc[1+0.001xFc^2^\l^3^/sin(2\q)]^-1/4^
_refine_ls_extinction_method SHELXL
_refine_ls_goodness_of_fit_ref 1.060
_refine_ls_hydrogen_treatment constr
_refine_ls_matrix_type full
_refine_ls_number_parameters 196
_refine_ls_number_reflns 2236
_refine_ls_number_restraints 0
_refine_ls_restrained_S_all 1.060
_refine_ls_R_factor_all 0.0814
_refine_ls_R_factor_gt 0.0750
_refine_ls_shift/su_max 0.000
_refine_ls_shift/su_mean 0.000
_refine_ls_structure_factor_coef Fsqd
_refine_ls_weighting_details 'calc w=1/[\s^2^(Fo^2^)+(0.1356P)^2^+0.4793P] where P=(Fo^2^+2Fc^2^)/3'
_refine_ls_weighting_scheme calc
_refine_ls_wR_factor_gt 0.1963
_refine_ls_wR_factor_ref 0.2023
_reflns_number_gt 2002
_reflns_number_total 2236
_reflns_threshold_expression I>2sigma(I)
_cod_data_source_file ja907054y_si_002.cif
_cod_data_source_block 2c
_cod_database_code 4105369

loop_
_symmetry_equiv_pos_as_xyz
'x, y, z'
'-x+1/2, -y, z+1/2'
'x+1/2, -y+1/2, -z'
'-x, y+1/2, -z+1/2'

loop_
_atom_site_label
_atom_site_type_symbol
_atom_site_fract_x
_atom_site_fract_y
_atom_site_fract_z
_atom_site_U_iso_or_equiv
_atom_site_adp_type
_atom_site_occupancy
_atom_site_symmetry_multiplicity
_atom_site_calc_flag
_atom_site_refinement_flags
C1 C 0.1470(6) 0.7409(3) 0.82394(15) 0.0303(9) Uani 1 1 d .
H1 H -0.0128 0.7449 0.8171 0.036 Uiso 1 1 calc R
C2 C 0.2136(6) 0.7346(3) 0.72301(14) 0.0289(8) Uani 1 1 d .
H2 H 0.0536 0.7359 0.7163 0.035 Uiso 1 1 calc R
C3 C 0.2847(7) 0.6111(3) 0.72650(15) 0.0307(9) Uani 1 1 d .
C4 C 0.1632(7) 0.5618(3) 0.77881(16) 0.0345(9) Uani 1 1 d .
H4 H 0.0042 0.5664 0.7708 0.041 Uiso 1 1 calc R
C5 C 0.2017(8) 0.8021(4) 0.87971(16) 0.0395(11) Uani 1 1 d .
H5 H 0.1641 0.8837 0.8738 0.047 Uiso 1 1 calc R
C6 C 0.0662(10) 0.7595(5) 0.93016(19) 0.0601(14) Uani 1 1 d .
H6A H -0.0875 0.7627 0.9196 0.090 Uiso 1 1 calc R
H6B H 0.0919 0.8073 0.9644 0.090 Uiso 1 1 calc R
H6C H 0.1064 0.6811 0.9391 0.090 Uiso 1 1 calc R
C7 C 0.4414(9) 0.7969(5) 0.89397(19) 0.0508(13) Uani 1 1 d .
H7A H 0.4742 0.8508 0.9252 0.076 Uiso 1 1 calc R
H7B H 0.5258 0.8164 0.8592 0.076 Uiso 1 1 calc R
H7C H 0.4791 0.7201 0.9067 0.076 Uiso 1 1 calc R
C8 C 0.3188(7) 0.8034(3) 0.67571(16) 0.0329(9) Uani 1 1 d .
H8A H 0.4669 0.8257 0.6876 0.039 Uiso 1 1 calc R
H8B H 0.3289 0.7582 0.6395 0.039 Uiso 1 1 calc R
C9 C 0.2827(8) 0.9809(3) 0.62683(16) 0.0375(10) Uani 1 1 d .
H9A H 0.4351 0.9948 0.6382 0.045 Uiso 1 1 calc R
H9B H 0.2036 1.0536 0.6302 0.045 Uiso 1 1 calc R
C10 C 0.2765(7) 0.9419(3) 0.56419(15) 0.0332(9) Uani 1 1 d .
C11 C 0.0936(9) 0.8912(5) 0.5418(2) 0.0556(14) Uani 1 1 d .
H11 H -0.0291 0.8787 0.5660 0.067 Uiso 1 1 calc R
C12 C 0.0896(13) 0.8583(5) 0.4834(2) 0.0721(18) Uani 1 1 d .
H12 H -0.0350 0.8220 0.4679 0.086 Uiso 1 1 calc R
C13 C 0.2644(13) 0.8784(6) 0.4486(2) 0.077(2) Uani 1 1 d .
H13 H 0.2619 0.8557 0.4089 0.093 Uiso 1 1 calc R
C14 C 0.4403(13) 0.9303(6) 0.4706(2) 0.0752(19) Uani 1 1 d .
H14 H 0.5593 0.9464 0.4457 0.090 Uiso 1 1 calc R
C15 C 0.4519(10) 0.9610(4) 0.52886(19) 0.0527(13) Uani 1 1 d .
H15 H 0.5796 0.9947 0.5441 0.063 Uiso 1 1 calc R
C16 C 0.2081(9) 0.5458(4) 0.67262(18) 0.0461(11) Uani 1 1 d .
H16A H 0.0576 0.5663 0.6639 0.069 Uiso 1 1 calc R
H16B H 0.2174 0.4642 0.6801 0.069 Uiso 1 1 calc R
H16C H 0.3002 0.5653 0.6393 0.069 Uiso 1 1 calc R
C17 C 0.5303(7) 0.5992(4) 0.73474(17) 0.0382(10) Uani 1 1 d .
H17A H 0.6050 0.6278 0.7000 0.057 Uiso 1 1 calc R
H17B H 0.5671 0.5192 0.7406 0.057 Uiso 1 1 calc R
H17C H 0.5758 0.6431 0.7689 0.057 Uiso 1 1 calc R
O1 O 0.2561(5) 0.7922(2) 0.77705(10) 0.0328(7) Uani 1 1 d .
O2 O 0.2093(5) 0.6269(2) 0.83021(10) 0.0324(7) Uani 1 1 d .
O3 O 0.1900(5) 0.9012(2) 0.66619(10) 0.0349(7) Uani 1 1 d .
O4 O 0.2146(5) 0.4517(2) 0.79098(13) 0.0437(8) Uani 1 1 d .
H4Y H 0.1120 0.4212 0.8092 0.052 Uiso 1 1 calc R

loop_
_atom_site_aniso_label
_atom_site_aniso_U_11
_atom_site_aniso_U_22
_atom_site_aniso_U_33
_atom_site_aniso_U_23
_atom_site_aniso_U_13
_atom_site_aniso_U_12
C1 0.037(2) 0.030(2) 0.0231(18) 0.0009(14) 0.0011(14) -0.0004(15)
C2 0.0340(19) 0.029(2) 0.0232(17) -0.0008(13) -0.0034(15) -0.0045(16)
C3 0.042(2) 0.024(2) 0.0256(18) -0.0010(13) -0.0051(17) -0.0022(17)
C4 0.043(2) 0.024(2) 0.036(2) 0.0005(14) -0.0082(16) -0.0100(17)
C5 0.057(3) 0.033(2) 0.028(2) -0.0008(14) 0.0043(19) 0.006(2)
C6 0.070(3) 0.085(4) 0.025(2) -0.006(2) 0.008(2) -0.003(3)
C7 0.062(3) 0.051(3) 0.039(2) -0.0068(19) -0.003(2) -0.013(2)
C8 0.041(2) 0.029(2) 0.0286(19) 0.0025(14) 0.0014(17) 0.0034(17)
C9 0.058(3) 0.029(2) 0.0256(19) 0.0028(13) 0.0041(19) -0.0023(19)
C10 0.050(2) 0.027(2) 0.0226(18) 0.0059(13) 0.0004(16) 0.0003(18)
C11 0.060(3) 0.066(4) 0.041(3) -0.003(2) -0.003(2) -0.008(3)
C12 0.103(5) 0.071(4) 0.043(3) 0.000(2) -0.030(3) -0.006(4)
C13 0.131(7) 0.079(4) 0.022(2) -0.001(2) 0.001(3) 0.010(4)
C14 0.097(5) 0.092(5) 0.037(3) 0.007(3) 0.028(3) 0.015(4)
C15 0.065(3) 0.053(3) 0.041(3) 0.002(2) 0.012(2) -0.001(3)
C16 0.070(3) 0.031(2) 0.038(2) -0.0085(16) -0.011(2) -0.002(2)
C17 0.040(2) 0.040(2) 0.035(2) 0.0039(16) -0.0006(16) 0.0068(18)
O1 0.0515(18) 0.0218(14) 0.0250(13) 0.0003(9) 0.0013(11) -0.0022(11)
O2 0.0458(16) 0.0245(15) 0.0268(13) 0.0042(9) -0.0008(12) 0.0013(12)
O3 0.0514(17) 0.0269(15) 0.0263(13) 0.0067(10) 0.0076(12) 0.0066(13)
O4 0.0482(17) 0.0287(16) 0.0541(18) 0.0043(11) 0.0030(14) 0.0004(13)

loop_
_atom_type_symbol
_atom_type_description
_atom_type_scat_dispersion_real
_atom_type_scat_dispersion_imag
_atom_type_scat_source
C C 0.0181 0.0091 'International Tables Vol C Tables 4.2.6.8 and 6.1.1.4'
H H 0.0000 0.0000 'International Tables Vol C Tables 4.2.6.8 and 6.1.1.4'
O O 0.0492 0.0322 'International Tables Vol C Tables 4.2.6.8 and 6.1.1.4'

loop_
_geom_angle_atom_site_label_1
_geom_angle_atom_site_label_2
_geom_angle_atom_site_label_3
_geom_angle
O2 C1 O1 111.0(3)
O2 C1 C5 108.0(3)
O1 C1 C5 109.7(3)
O2 C1 H1 109.4
O1 C1 H1 109.4
C5 C1 H1 109.4
O1 C2 C8 106.8(3)
O1 C2 C3 110.7(3)
C8 C2 C3 115.5(3)
O1 C2 H2 107.9
C8 C2 H2 107.9
C3 C2 H2 107.9
C2 C3 C4 105.3(3)
C2 C3 C16 110.4(3)
C4 C3 C16 107.0(3)
C2 C3 C17 112.2(3)
C4 C3 C17 110.7(3)
C16 C3 C17 111.0(4)
O4 C4 O2 107.1(3)
O4 C4 C3 114.0(3)
O2 C4 C3 110.2(3)
O4 C4 H4 108.5
O2 C4 H4 108.5
C3 C4 H4 108.5
C1 C5 C6 111.5(4)
C1 C5 C7 112.5(4)
C6 C5 C7 111.1(4)
C1 C5 H5 107.1
C6 C5 H5 107.1
C7 C5 H5 107.1
C5 C6 H6A 109.5
C5 C6 H6B 109.5
H6A C6 H6B 109.5
C5 C6 H6C 109.5
H6A C6 H6C 109.5
H6B C6 H6C 109.5
C5 C7 H7A 109.5
C5 C7 H7B 109.5
H7A C7 H7B 109.5
C5 C7 H7C 109.5
H7A C7 H7C 109.5
H7B C7 H7C 109.5
O3 C8 C2 108.0(3)
O3 C8 H8A 110.1
C2 C8 H8A 110.1
O3 C8 H8B 110.1
C2 C8 H8B 110.1
H8A C8 H8B 108.4
O3 C9 C10 113.1(3)
O3 C9 H9A 109.0
C10 C9 H9A 109.0
O3 C9 H9B 109.0
C10 C9 H9B 109.0
H9A C9 H9B 107.8
C15 C10 C11 119.9(4)
C15 C10 C9 119.5(4)
C11 C10 C9 120.5(4)
C10 C11 C12 119.5(5)
C10 C11 H11 120.2
C12 C11 H11 120.2
C13 C12 C11 120.1(6)
C13 C12 H12 120.0
C11 C12 H12 120.0
C14 C13 C12 119.8(5)
C14 C13 H13 120.1
C12 C13 H13 120.1
C13 C14 C15 121.5(6)
C13 C14 H14 119.3
C15 C14 H14 119.3
C10 C15 C14 119.1(6)
C10 C15 H15 120.4
C14 C15 H15 120.4
C3 C16 H16A 109.5
C3 C16 H16B 109.5
H16A C16 H16B 109.5
C3 C16 H16C 109.5
H16A C16 H16C 109.5
H16B C16 H16C 109.5
C3 C17 H17A 109.5
C3 C17 H17B 109.5
H17A C17 H17B 109.5
C3 C17 H17C 109.5
H17A C17 H17C 109.5
H17B C17 H17C 109.5
C1 O1 C2 111.7(3)
C1 O2 C4 111.9(3)
C8 O3 C9 114.2(3)
C4 O4 H4Y 109.5

loop_
_geom_bond_atom_site_label_1
_geom_bond_atom_site_label_2
_geom_bond_distance
C1 O2 1.406(5)
C1 O1 1.407(4)
C1 C5 1.508(5)
C1 H1 1.0000
C2 O1 1.438(4)
C2 C8 1.503(5)
C2 C3 1.525(6)
C2 H2 1.0000
C3 C4 1.530(5)
C3 C16 1.532(5)
C3 C17 1.535(6)
C4 O4 1.366(5)
C4 O2 1.436(4)
C4 H4 1.0000
C5 C6 1.514(6)
C5 C7 1.517(7)
C5 H5 1.0000
C6 H6A 0.9800
C6 H6B 0.9800
C6 H6C 0.9800
C7 H7A 0.9800
C7 H7B 0.9800
C7 H7C 0.9800
C8 O3 1.418(5)
C8 H8A 0.9900
C8 H8B 0.9900
C9 O3 1.424(5)
C9 C10 1.511(5)
C9 H9A 0.9900
C9 H9B 0.9900
C10 C15 1.371(6)
C10 C11 1.377(7)
C11 C12 1.397(8)
C11 H11 0.9500
C12 C13 1.363(10)
C12 H12 0.9500
C13 C14 1.346(10)
C13 H13 0.9500
C14 C15 1.387(8)
C14 H14 0.9500
C15 H15 0.9500
C16 H16A 0.9800
C16 H16B 0.9800
C16 H16C 0.9800
C17 H17A 0.9800
C17 H17B 0.9800
C17 H17C 0.9800
O4 H4Y 0.8400

loop_
_geom_torsion_atom_site_label_1
_geom_torsion_atom_site_label_2
_geom_torsion_atom_site_label_3
_geom_torsion_atom_site_label_4
_geom_torsion
O1 C2 C3 C4 56.3(4)
C8 C2 C3 C4 177.8(3)
O1 C2 C3 C16 171.4(3)
C8 C2 C3 C16 -67.1(5)
O1 C2 C3 C17 -64.2(4)
C8 C2 C3 C17 57.3(4)
C2 C3 C4 O4 -176.8(3)
C16 C3 C4 O4 65.7(4)
C17 C3 C4 O4 -55.4(4)
C2 C3 C4 O2 -56.4(4)
C16 C3 C4 O2 -173.9(3)
C17 C3 C4 O2 65.1(4)
O2 C1 C5 C6 -66.2(5)
O1 C1 C5 C6 172.7(4)
O2 C1 C5 C7 59.5(5)
O1 C1 C5 C7 -61.6(5)
O1 C2 C8 O3 -74.8(4)
C3 C2 C8 O3 161.6(3)
O3 C9 C10 C15 -139.4(4)
O3 C9 C10 C11 43.0(6)
C15 C10 C11 C12 0.9(8)
C9 C10 C11 C12 178.4(5)
C10 C11 C12 C13 -1.3(9)
C11 C12 C13 C14 -0.3(10)
C12 C13 C14 C15 2.3(10)
C11 C10 C15 C14 1.0(8)
C9 C10 C15 C14 -176.6(5)
C13 C14 C15 C10 -2.6(9)
O2 C1 O1 C2 59.1(4)
C5 C1 O1 C2 178.4(3)
C8 C2 O1 C1 174.3(3)
C3 C2 O1 C1 -59.3(4)
O1 C1 O2 C4 -59.6(4)
C5 C1 O2 C4 -179.9(3)
O4 C4 O2 C1 -175.6(3)
C3 C4 O2 C1 59.8(4)
C2 C8 O3 C9 173.5(3)
C10 C9 O3 C8 72.8(5)
